data_2017599
loop_
_publ_author_name
'G\'omez, Sandra L.'
'Palma, Alirio'
'Cobo, Justo'
'Glidewell, Christopher'

_publ_section_title
;
 Five 2-aryl-substituted tetrahydro-1,4-epoxy-1-benzazepines: isolated
 molecules and hydrogen-bonded chains and sheets
;
_journal_coeditor_code FA3218
_journal_issue 4
_journal_name_full 'Acta Crystallographica Section C'
_journal_page_first o233
_journal_page_last o240
_journal_paper_doi 10.1107/S0108270110009662
_journal_volume 66
_journal_year 2010
_chemical_formula_iupac 'C16 H15 N O'
_chemical_formula_moiety 'C16 H15 N O'
_chemical_formula_sum 'C16 H15 N O'
_chemical_formula_weight 237.29
_chemical_name_systematic
;
2-exo-phenyl-2,3,4,5-tetrahydro-1<i>H</i>-1,4-epoxy-1-benzazepine
;
_space_group_IT_number 9
_symmetry_cell_setting monoclinic
_symmetry_space_group_name_Hall 'C -2yc'
_symmetry_space_group_name_H-M 'C 1 c 1'
_atom_sites_solution_hydrogens geom
_atom_sites_solution_primary direct
_atom_sites_solution_secondary difmap
_cell_angle_alpha 90.00
_cell_angle_beta 91.688(7)
_cell_angle_gamma 90.00
_cell_formula_units_Z 8
_cell_length_a 10.7475(7)
_cell_length_b 10.7842(12)
_cell_length_c 20.5812(19)
_cell_measurement_reflns_used 5413
_cell_measurement_temperature 120(2)
_cell_measurement_theta_max 27.49
_cell_measurement_theta_min 2.68
_cell_volume 2384.4(4)
_computing_cell_refinement 'DIRAX/LSQ (Duisenberg <i>et al.</i>,  2000)'
_computing_data_collection 'COLLECT (Hooft, 1999)'
_computing_data_reduction 'EVALCCD (Duisenberg <i>et al.</i>,  2003)'
_computing_molecular_graphics 'PLATON (Spek, 2009)'
_computing_publication_material 'SHELXL97 (Sheldrick, 2008) and PLATON (Spek, 2009)'
_computing_structure_refinement 'SHELXL97 (Sheldrick, 2008)'
_computing_structure_solution 'Sir2004 (Burla <i>et al.</i>,  2005)'
_diffrn_ambient_temperature 120(2)
_diffrn_detector_area_resol_mean 9.091
_diffrn_measured_fraction_theta_full 1.000
_diffrn_measured_fraction_theta_max 1.000
_diffrn_measurement_device_type 'Bruker-Nonius KappaCCD'
_diffrn_measurement_method '\f & \w scans'
_diffrn_radiation_monochromator graphite
_diffrn_radiation_source 'Bruker-Nonius FR591 rotating anode'
_diffrn_radiation_type 'Mo K\a'
_diffrn_radiation_wavelength 0.71073
_diffrn_reflns_av_R_equivalents 0.0718
_diffrn_reflns_av_sigmaI/netI 0.0530
_diffrn_reflns_limit_h_max 12
_diffrn_reflns_limit_h_min -12
_diffrn_reflns_limit_k_max 13
_diffrn_reflns_limit_k_min -13
_diffrn_reflns_limit_l_max 24
_diffrn_reflns_limit_l_min -24
_diffrn_reflns_number 15795
_diffrn_reflns_theta_full 25.50
_diffrn_reflns_theta_max 25.50
_diffrn_reflns_theta_min 2.68
_diffrn_standards_decay_% 0
_diffrn_standards_interval_count 0
_diffrn_standards_interval_time 0
_diffrn_standards_number 0
_exptl_absorpt_coefficient_mu 0.082
_exptl_absorpt_correction_T_max 0.985
_exptl_absorpt_correction_T_min 0.952
_exptl_absorpt_correction_type multi-scan
_exptl_absorpt_process_details '(SADABS; Sheldrick, 2003)'
_exptl_crystal_colour colourless
_exptl_crystal_density_diffrn 1.322
_exptl_crystal_density_method 'not measured'
_exptl_crystal_description block
_exptl_crystal_F_000 1008
_exptl_crystal_size_max 0.51
_exptl_crystal_size_mid 0.33
_exptl_crystal_size_min 0.18
_refine_diff_density_max 0.220
_refine_diff_density_min -0.238
_refine_ls_extinction_method none
_refine_ls_goodness_of_fit_ref 1.080
_refine_ls_hydrogen_treatment constr
_refine_ls_matrix_type full
_refine_ls_number_parameters 325
_refine_ls_number_reflns 2214
_refine_ls_number_restraints 2
_refine_ls_restrained_S_all 1.079
_refine_ls_R_factor_all 0.0848
_refine_ls_R_factor_gt 0.0464
_refine_ls_shift/su_max 0.001
_refine_ls_shift/su_mean 0.000
_refine_ls_structure_factor_coef Fsqd
_refine_ls_weighting_details 'w=1/[\s^2^(Fo^2^)+(0.0723P)^2^+0.0000P] where P=(Fo^2^+2Fc^2^)/3'
_refine_ls_weighting_scheme calc
_refine_ls_wR_factor_gt 0.1022
_refine_ls_wR_factor_ref 0.1226
_reflns_number_gt 1595
_reflns_number_total 2214
_reflns_threshold_expression I>2\s(I)
_cod_data_source_file fa3218.cif
_cod_data_source_block I
_cod_depositor_comments
;
The following automatic conversions were performed:
'_exptl_absorpt_correction_type' value 'Multi-scan' changed to
'multi-scan' according to
'/home/saulius/struct/CIF-dictionaries/cif_core.dic' dictionary named
'cif_core.dic' version 2.4.1 from 2010-06-29.

Automatic conversion script
Id: cif_fix_enum 1527 2010-12-29 10:47:43Z saulius 
;
_cod_original_sg_symbol_H-M 'C c'
_cod_database_code 2017599
_cod_database_fobs_code 2017599

loop_
_symmetry_equiv_pos_as_xyz
'x, y, z'
'x, -y, z+1/2'
'x+1/2, y+1/2, z'
'x+1/2, -y+1/2, z+1/2'

loop_
_atom_site_type_symbol
_atom_site_label
_atom_site_fract_x
_atom_site_fract_y
_atom_site_fract_z
_atom_site_U_iso_or_equiv
_atom_site_adp_type
_atom_site_calc_flag
_atom_site_refinement_flags
_atom_site_occupancy
_atom_site_disorder_assembly
_atom_site_disorder_group
N N11 0.5685(3) 0.7061(3) 0.60957(17) 0.0285(9) Uani d . 1 . .
C C12 0.6793(4) 0.7809(4) 0.6238(2) 0.0259(10) Uani d . 1 . .
H H12 0.6899 0.7922 0.6718 0.031 Uiso calc R 1 . .
C C13 0.7874(4) 0.6991(4) 0.5985(2) 0.0335(11) Uani d . 1 . .
H H13A 0.8472 0.7491 0.5739 0.040 Uiso calc R 1 . .
H H13B 0.8323 0.6565 0.6347 0.040 Uiso calc R 1 . .
C C14 0.7179(4) 0.6062(4) 0.5541(2) 0.0314(10) Uani d . 1 . .
H H14 0.7587 0.5990 0.5112 0.038 Uiso calc R 1 . .
C C15 0.7013(4) 0.4814(4) 0.5842(2) 0.0347(11) Uani d . 1 . .
H H15A 0.7831 0.4490 0.5997 0.042 Uiso calc R 1 . .
H H15B 0.6664 0.4231 0.5513 0.042 Uiso calc R 1 . .
C C15A 0.6150(4) 0.4901(4) 0.6404(2) 0.0313(11) Uani d . 1 . .
C C16 0.5907(4) 0.3902(4) 0.6799(2) 0.0352(11) Uani d . 1 . .
H H16 0.6246 0.3111 0.6704 0.042 Uiso calc R 1 . .
C C17 0.5174(5) 0.4047(5) 0.7331(2) 0.0421(13) Uani d . 1 . .
H H17 0.5013 0.3354 0.7601 0.051 Uiso calc R 1 . .
C C18 0.4676(4) 0.5175(5) 0.7475(2) 0.0387(12) Uani d . 1 . .
H H18 0.4196 0.5272 0.7852 0.046 Uiso calc R 1 . .
C C19 0.4870(4) 0.6166(4) 0.7076(2) 0.0327(11) Uani d . 1 . .
H H19 0.4519 0.6952 0.7171 0.039 Uiso calc R 1 . .
C C19A 0.5581(4) 0.6011(4) 0.6534(2) 0.0268(10) Uani d . 1 . .
O O114 0.5946(3) 0.6593(3) 0.54637(13) 0.0317(7) Uani d . 1 . .
C C121 0.6698(4) 0.9051(4) 0.5915(2) 0.0269(10) Uani d . 1 . .
C C122 0.7662(4) 0.9894(4) 0.5998(2) 0.0300(10) Uani d . 1 . .
H H122 0.8386 0.9665 0.6245 0.036 Uiso calc R 1 . .
C C123 0.7586(4) 1.1057(4) 0.5727(2) 0.0335(11) Uani d . 1 . .
H H123 0.8245 1.1634 0.5795 0.040 Uiso calc R 1 . .
C C124 0.6541(4) 1.1382(4) 0.5355(2) 0.0341(11) Uani d . 1 . .
H H124 0.6489 1.2182 0.5164 0.041 Uiso calc R 1 . .
C C125 0.5588(4) 1.0561(4) 0.5263(2) 0.0326(11) Uani d . 1 . .
H H125 0.4878 1.0787 0.5003 0.039 Uiso calc R 1 . .
C C126 0.5655(4) 0.9403(4) 0.5545(2) 0.0294(10) Uani d . 1 . .
H H126 0.4981 0.8840 0.5486 0.035 Uiso calc R 1 . .
N N21 0.7876(3) 0.4263(3) 0.36684(16) 0.0288(8) Uani d . 1 . .
C C22 0.7110(4) 0.3170(4) 0.3524(2) 0.0274(10) Uani d . 1 . .
H H22 0.6995 0.3077 0.3043 0.033 Uiso calc R 1 . .
C C23 0.7899(4) 0.2085(4) 0.3796(2) 0.0305(11) Uani d . 1 . .
H H23A 0.7380 0.1489 0.4035 0.037 Uiso calc R 1 . .
H H23B 0.8323 0.1641 0.3444 0.037 Uiso calc R 1 . .
C C24 0.8840(4) 0.2732(4) 0.4255(2) 0.0325(11) Uani d . 1 . .
H H24 0.8893 0.2305 0.4686 0.039 Uiso calc R 1 . .
C C25 1.0120(4) 0.2883(4) 0.3977(2) 0.0323(10) Uani d . 1 . .
H H25A 1.0699 0.3238 0.4311 0.039 Uiso calc R 1 . .
H H25B 1.0445 0.2064 0.3846 0.039 Uiso calc R 1 . .
C C25A 1.0035(4) 0.3721(4) 0.3402(2) 0.0280(10) Uani d . 1 . .
C C26 1.1023(4) 0.3900(4) 0.2996(2) 0.0360(11) Uani d . 1 . .
H H26 1.1805 0.3534 0.3106 0.043 Uiso calc R 1 . .
C C27 1.0898(5) 0.4597(4) 0.2439(2) 0.0365(12) Uani d . 1 . .
H H27 1.1587 0.4706 0.2166 0.044 Uiso calc R 1 . .
C C28 0.9769(4) 0.5135(5) 0.2278(2) 0.0353(12) Uani d . 1 . .
H H28 0.9670 0.5591 0.1885 0.042 Uiso calc R 1 . .
C C29 0.8782(4) 0.5017(4) 0.2684(2) 0.0322(11) Uani d . 1 . .
H H29 0.8009 0.5404 0.2578 0.039 Uiso calc R 1 . .
C C29A 0.8925(4) 0.4332(4) 0.3247(2) 0.0277(10) Uani d . 1 . .
O O214 0.8349(3) 0.3967(3) 0.43189(14) 0.0312(7) Uani d . 1 . .
C C221 0.5851(4) 0.3272(4) 0.3831(2) 0.0284(10) Uani d . 1 . .
C C222 0.4991(4) 0.2345(4) 0.3722(2) 0.0298(10) Uani d . 1 . .
H H222 0.5197 0.1654 0.3460 0.036 Uiso calc R 1 . .
C C223 0.3836(4) 0.2410(4) 0.3990(2) 0.0324(11) Uani d . 1 . .
H H223 0.3244 0.1771 0.3907 0.039 Uiso calc R 1 . .
C C224 0.3535(4) 0.3398(4) 0.4378(2) 0.0340(11) Uani d . 1 . .
H H224 0.2740 0.3439 0.4567 0.041 Uiso calc R 1 . .
C C225 0.4393(4) 0.4324(4) 0.4491(2) 0.0321(11) Uani d . 1 . .
H H225 0.4196 0.5004 0.4763 0.039 Uiso calc R 1 . .
C C226 0.5541(4) 0.4266(4) 0.4208(2) 0.0294(10) Uani d . 1 . .
H H226 0.6121 0.4921 0.4276 0.035 Uiso calc R 1 . .

loop_
_atom_site_aniso_label
_atom_site_aniso_U_11
_atom_site_aniso_U_22
_atom_site_aniso_U_33
_atom_site_aniso_U_12
_atom_site_aniso_U_13
_atom_site_aniso_U_23
N11 0.034(2) 0.028(2) 0.023(2) -0.0042(16) -0.0016(16) -0.0016(16)
C12 0.027(2) 0.027(2) 0.024(2) -0.0046(18) -0.0026(18) -0.0032(18)
C13 0.034(3) 0.025(2) 0.041(3) 0.0016(19) -0.005(2) 0.002(2)
C14 0.034(3) 0.033(2) 0.028(2) 0.003(2) 0.0060(19) -0.002(2)
C15 0.043(3) 0.025(2) 0.036(3) 0.002(2) -0.001(2) -0.003(2)
C15A 0.032(3) 0.028(2) 0.034(3) -0.002(2) -0.002(2) 0.002(2)
C16 0.038(3) 0.029(2) 0.039(3) -0.001(2) -0.004(2) 0.002(2)
C17 0.048(3) 0.044(3) 0.034(3) -0.009(2) -0.004(2) 0.014(2)
C18 0.042(3) 0.044(3) 0.030(3) -0.008(2) -0.004(2) 0.005(2)
C19 0.038(3) 0.029(2) 0.031(3) -0.008(2) -0.002(2) 0.000(2)
C19A 0.026(2) 0.026(2) 0.028(2) -0.0073(19) -0.0061(19) 0.0010(19)
O114 0.0351(18) 0.0347(17) 0.0250(17) 0.0009(14) -0.0025(13) -0.0013(14)
C121 0.025(2) 0.029(2) 0.027(2) -0.0013(19) 0.0031(18) -0.0020(19)
C122 0.033(2) 0.030(2) 0.027(2) -0.001(2) 0.000(2) 0.000(2)
C123 0.035(3) 0.033(3) 0.033(3) -0.006(2) 0.006(2) -0.004(2)
C124 0.045(3) 0.027(2) 0.030(3) 0.002(2) 0.004(2) 0.005(2)
C125 0.033(3) 0.034(3) 0.031(3) 0.002(2) 0.001(2) -0.002(2)
C126 0.032(2) 0.029(2) 0.028(2) -0.0029(19) 0.000(2) 0.000(2)
N21 0.029(2) 0.032(2) 0.025(2) -0.0041(17) -0.0017(16) 0.0018(17)
C22 0.029(2) 0.029(2) 0.023(2) -0.0073(19) -0.0032(19) -0.0022(19)
C23 0.027(2) 0.031(2) 0.033(3) 0.0027(19) 0.002(2) -0.002(2)
C24 0.033(2) 0.034(3) 0.030(3) 0.000(2) -0.003(2) 0.003(2)
C25 0.025(2) 0.038(3) 0.033(3) 0.0018(19) 0.0004(19) 0.004(2)
C25A 0.030(2) 0.031(2) 0.023(2) -0.0034(19) 0.0005(19) -0.0027(19)
C26 0.036(3) 0.038(3) 0.034(3) -0.005(2) 0.007(2) -0.004(2)
C27 0.043(3) 0.039(3) 0.028(3) -0.009(2) 0.010(2) -0.003(2)
C28 0.043(3) 0.040(3) 0.022(2) -0.009(2) -0.002(2) 0.003(2)
C29 0.029(3) 0.037(3) 0.031(3) -0.004(2) -0.005(2) 0.006(2)
C29A 0.031(2) 0.027(2) 0.026(2) -0.0065(19) 0.0033(19) -0.003(2)
O214 0.0352(16) 0.0360(18) 0.0224(16) -0.0018(14) 0.0002(13) -0.0009(14)
C221 0.032(2) 0.029(2) 0.024(2) -0.001(2) -0.0007(19) -0.0001(19)
C222 0.029(3) 0.033(2) 0.027(2) -0.005(2) 0.0023(19) -0.002(2)
C223 0.026(2) 0.034(3) 0.036(3) -0.006(2) -0.003(2) 0.005(2)
C224 0.024(2) 0.048(3) 0.030(3) 0.004(2) 0.0010(19) 0.000(2)
C225 0.030(2) 0.033(3) 0.033(3) 0.003(2) 0.001(2) 0.002(2)
C226 0.028(2) 0.027(2) 0.033(3) -0.0038(18) -0.003(2) -0.0006(19)

loop_
_atom_type_symbol
_atom_type_description
_atom_type_scat_dispersion_real
_atom_type_scat_dispersion_imag
_atom_type_scat_source
C C 0.0033 0.0016 'International Tables Vol C Tables 4.2.6.8 and 6.1.1.4'
H H 0.0000 0.0000 'International Tables Vol C Tables 4.2.6.8 and 6.1.1.4'
N N 0.0061 0.0033 'International Tables Vol C Tables 4.2.6.8 and 6.1.1.4'
O O 0.0106 0.0060 'International Tables Vol C Tables 4.2.6.8 and 6.1.1.4'

loop_
_geom_angle_atom_site_label_1
_geom_angle_atom_site_label_2
_geom_angle_atom_site_label_3
_geom_angle_site_symmetry_1
_geom_angle_site_symmetry_3
_geom_angle
_geom_angle_publ_flag
O114 N11 C19A . . 108.1(3) ?
O114 N11 C12 . . 101.3(3) ?
C19A N11 C12 . . 112.5(3) ?
N11 C12 C121 . . 111.2(3) ?
N11 C12 C13 . . 103.4(3) ?
C121 C12 C13 . . 113.6(3) ?
N11 C12 H12 . . 109.5 ?
C121 C12 H12 . . 109.5 ?
C13 C12 H12 . . 109.5 ?
C14 C13 C12 . . 102.3(3) ?
C14 C13 H13A . . 111.3 ?
C12 C13 H13A . . 111.3 ?
C14 C13 H13B . . 111.3 ?
C12 C13 H13B . . 111.3 ?
H13A C13 H13B . . 109.2 ?
O114 C14 C15 . . 106.4(3) ?
O114 C14 C13 . . 103.6(3) ?
C15 C14 C13 . . 113.8(4) ?
O114 C14 H14 . . 110.9 ?
C15 C14 H14 . . 110.9 ?
C13 C14 H14 . . 110.9 ?
C14 C15 C15A . . 110.2(4) ?
C14 C15 H15A . . 109.6 ?
C15A C15 H15A . . 109.6 ?
C14 C15 H15B . . 109.6 ?
C15A C15 H15B . . 109.6 ?
H15A C15 H15B . . 108.1 ?
C19A C15A C16 . . 118.2(4) ?
C19A C15A C15 . . 119.4(4) ?
C16 C15A C15 . . 122.4(4) ?
C17 C16 C15A . . 120.2(5) ?
C17 C16 H16 . . 119.9 ?
C15A C16 H16 . . 119.9 ?
C18 C17 C16 . . 120.8(4) ?
C18 C17 H17 . . 119.6 ?
C16 C17 H17 . . 119.6 ?
C17 C18 C19 . . 119.9(5) ?
C17 C18 H18 . . 120.1 ?
C19 C18 H18 . . 120.1 ?
C18 C19 C19A . . 119.2(4) ?
C18 C19 H19 . . 120.4 ?
C19A C19 H19 . . 120.4 ?
C15A C19A C19 . . 121.5(4) ?
C15A C19A N11 . . 120.9(4) ?
C19 C19A N11 . . 117.5(4) ?
N11 O114 C14 . . 104.0(3) ?
C122 C121 C126 . . 118.4(4) ?
C122 C121 C12 . . 119.5(4) ?
C126 C121 C12 . . 122.1(4) ?
C123 C122 C121 . . 121.0(4) ?
C123 C122 H122 . . 119.5 ?
C121 C122 H122 . . 119.5 ?
C122 C123 C124 . . 119.5(4) ?
C122 C123 H123 . . 120.3 ?
C124 C123 H123 . . 120.3 ?
C125 C124 C123 . . 120.4(4) ?
C125 C124 H124 . . 119.8 ?
C123 C124 H124 . . 119.8 ?
C124 C125 C126 . . 120.0(4) ?
C124 C125 H125 . . 120.0 ?
C126 C125 H125 . . 120.0 ?
C125 C126 C121 . . 120.7(4) ?
C125 C126 H126 . . 119.7 ?
C121 C126 H126 . . 119.7 ?
C29A N21 O214 . . 107.9(3) ?
C29A N21 C22 . . 111.4(3) ?
O214 N21 C22 . . 100.9(3) ?
N21 C22 C221 . . 111.2(3) ?
N21 C22 C23 . . 103.8(3) ?
C221 C22 C23 . . 113.1(3) ?
N21 C22 H22 . . 109.5 ?
C221 C22 H22 . . 109.5 ?
C23 C22 H22 . . 109.5 ?
C24 C23 C22 . . 102.9(3) ?
C24 C23 H23A . . 111.2 ?
C22 C23 H23A . . 111.2 ?
C24 C23 H23B . . 111.2 ?
C22 C23 H23B . . 111.2 ?
H23A C23 H23B . . 109.1 ?
O214 C24 C25 . . 105.9(4) ?
O214 C24 C23 . . 104.0(3) ?
C25 C24 C23 . . 114.0(4) ?
O214 C24 H24 . . 110.9 ?
C25 C24 H24 . . 110.8 ?
C23 C24 H24 . . 110.9 ?
C25A C25 C24 . . 109.3(4) ?
C25A C25 H25A . . 109.8 ?
C24 C25 H25A . . 109.8 ?
C25A C25 H25B . . 109.8 ?
C24 C25 H25B . . 109.8 ?
H25A C25 H25B . . 108.3 ?
C26 C25A C29A . . 117.6(4) ?
C26 C25A C25 . . 122.3(4) ?
C29A C25A C25 . . 120.1(4) ?
C27 C26 C25A . . 121.5(5) ?
C27 C26 H26 . . 119.2 ?
C25A C26 H26 . . 119.2 ?
C26 C27 C28 . . 119.6(4) ?
C26 C27 H27 . . 120.2 ?
C28 C27 H27 . . 120.2 ?
C29 C28 C27 . . 120.3(4) ?
C29 C28 H28 . . 119.8 ?
C27 C28 H28 . . 119.8 ?
C28 C29 C29A . . 119.5(4) ?
C28 C29 H29 . . 120.3 ?
C29A C29 H29 . . 120.3 ?
C29 C29A C25A . . 121.3(4) ?
C29 C29A N21 . . 117.6(4) ?
C25A C29A N21 . . 121.1(4) ?
C24 O214 N21 . . 103.7(3) ?
C226 C221 C222 . . 119.2(4) ?
C226 C221 C22 . . 121.9(4) ?
C222 C221 C22 . . 118.9(4) ?
C221 C222 C223 . . 120.5(4) ?
C221 C222 H222 . . 119.7 ?
C223 C222 H222 . . 119.7 ?
C224 C223 C222 . . 120.2(4) ?
C224 C223 H223 . . 119.9 ?
C222 C223 H223 . . 119.9 ?
C225 C224 C223 . . 119.5(4) ?
C225 C224 H224 . . 120.3 ?
C223 C224 H224 . . 120.3 ?
C224 C225 C226 . . 120.0(4) ?
C224 C225 H225 . . 120.0 ?
C226 C225 H225 . . 120.0 ?
C221 C226 C225 . . 120.6(4) ?
C221 C226 H226 . . 119.7 ?
C225 C226 H226 . . 119.7 ?

loop_
_geom_bond_atom_site_label_1
_geom_bond_atom_site_label_2
_geom_bond_site_symmetry_2
_geom_bond_distance
_geom_bond_publ_flag
N11 O114 . 1.430(4) ?
N11 C19A . 1.455(5) ?
N11 C12 . 1.460(5) ?
C12 C121 . 1.497(6) ?
C12 C13 . 1.560(6) ?
C12 H12 . 1.0000 ?
C13 C14 . 1.535(6) ?
C13 H13A . 0.9900 ?
C13 H13B . 0.9900 ?
C14 O114 . 1.448(5) ?
C14 C15 . 1.495(6) ?
C14 H14 . 1.0000 ?
C15 C15A . 1.506(7) ?
C15 H15A . 0.9900 ?
C15 H15B . 0.9900 ?
C15A C19A . 1.375(6) ?
C15A C16 . 1.379(6) ?
C16 C17 . 1.376(7) ?
C16 H16 . 0.9500 ?
C17 C18 . 1.366(7) ?
C17 H17 . 0.9500 ?
C18 C19 . 1.367(6) ?
C18 H18 . 0.9500 ?
C19 C19A . 1.380(6) ?
C19 H19 . 0.9500 ?
C121 C122 . 1.385(6) ?
C121 C126 . 1.389(6) ?
C122 C123 . 1.373(6) ?
C122 H122 . 0.9500 ?
C123 C124 . 1.385(7) ?
C123 H123 . 0.9500 ?
C124 C125 . 1.363(7) ?
C124 H124 . 0.9500 ?
C125 C126 . 1.379(6) ?
C125 H125 . 0.9500 ?
C126 H126 . 0.9500 ?
N21 C29A . 1.444(5) ?
N21 O214 . 1.453(5) ?
N21 C22 . 1.463(5) ?
C22 C221 . 1.515(6) ?
C22 C23 . 1.541(6) ?
C22 H22 . 1.0000 ?
C23 C24 . 1.531(6) ?
C23 H23A . 0.9900 ?
C23 H23B . 0.9900 ?
C24 O214 . 1.440(5) ?
C24 C25 . 1.514(6) ?
C24 H24 . 1.0000 ?
C25 C25A . 1.490(6) ?
C25 H25A . 0.9900 ?
C25 H25B . 0.9900 ?
C25A C26 . 1.382(6) ?
C25A C29A . 1.392(6) ?
C26 C27 . 1.376(7) ?
C26 H26 . 0.9500 ?
C27 C28 . 1.377(7) ?
C27 H27 . 0.9500 ?
C28 C29 . 1.375(6) ?
C28 H28 . 0.9500 ?
C29 C29A . 1.378(6) ?
C29 H29 . 0.9500 ?
C221 C226 . 1.370(6) ?
C221 C222 . 1.375(6) ?
C222 C223 . 1.375(6) ?
C222 H222 . 0.9500 ?
C223 C224 . 1.376(7) ?
C223 H223 . 0.9500 ?
C224 C225 . 1.374(6) ?
C224 H224 . 0.9500 ?
C225 C226 . 1.381(6) ?
C225 H225 . 0.9500 ?
C226 H226 . 0.9500 ?

loop_
_geom_hbond_atom_site_label_D
_geom_hbond_atom_site_label_H
_geom_hbond_atom_site_label_A
_geom_hbond_site_symmetry_A
_geom_hbond_distance_DH
_geom_hbond_distance_HA
_geom_hbond_distance_DA
_geom_hbond_angle_DHA
_geom_hbond_publ_flag
C122 H122 Cg1 3_555 0.95 2.58 3.469(5) 156 no
C222 H222 Cg2 3_445 0.95 2.71 3.610(5) 158 no

loop_
_geom_torsion_atom_site_label_1
_geom_torsion_atom_site_label_2
_geom_torsion_atom_site_label_3
_geom_torsion_atom_site_label_4
_geom_torsion_site_symmetry_1
_geom_torsion_site_symmetry_2
_geom_torsion_site_symmetry_3
_geom_torsion_site_symmetry_4
_geom_torsion
_geom_torsion_publ_flag
O114 N11 C12 C121 . . . . 80.8(4) ?
C19A N11 C12 C121 . . . . -163.9(3) ?
O114 N11 C12 C13 . . . . -41.4(4) ?
C19A N11 C12 C13 . . . . 73.8(4) ?
N11 C12 C13 C14 . . . . 17.1(4) ?
C121 C12 C13 C14 . . . . -103.5(4) ?
C12 C13 C14 O114 . . . . 13.0(4) ?
C12 C13 C14 C15 . . . . -102.0(4) ?
O114 C14 C15 C15A . . . . -46.5(5) ?
C13 C14 C15 C15A . . . . 66.9(5) ?
C14 C15 C15A C19A . . . . 4.7(5) ?
C14 C15 C15A C16 . . . . -175.2(4) ?
C19A C15A C16 C17 . . . . -4.0(7) ?
C15 C15A C16 C17 . . . . 175.9(4) ?
C15A C16 C17 C18 . . . . 0.1(7) ?
C16 C17 C18 C19 . . . . 2.2(7) ?
C17 C18 C19 C19A . . . . -0.7(7) ?
C16 C15A C19A C19 . . . . 5.6(6) ?
C15 C15A C19A C19 . . . . -174.3(4) ?
C16 C15A C19A N11 . . . . -173.0(4) ?
C15 C15A C19A N11 . . . . 7.1(6) ?
C18 C19 C19A C15A . . . . -3.3(6) ?
C18 C19 C19A N11 . . . . 175.4(4) ?
O114 N11 C19A C15A . . . . 24.1(5) ?
C12 N11 C19A C15A . . . . -87.0(5) ?
O114 N11 C19A C19 . . . . -154.6(3) ?
C12 N11 C19A C19 . . . . 94.3(4) ?
C19A N11 O114 C14 . . . . -66.7(3) ?
C12 N11 O114 C14 . . . . 51.8(3) ?
C15 C14 O114 N11 . . . . 80.3(4) ?
C13 C14 O114 N11 . . . . -39.9(4) ?
N11 C12 C121 C122 . . . . 179.6(4) ?
C13 C12 C121 C122 . . . . -64.3(5) ?
N11 C12 C121 C126 . . . . 1.2(5) ?
C13 C12 C121 C126 . . . . 117.3(4) ?
C126 C121 C122 C123 . . . . 0.8(6) ?
C12 C121 C122 C123 . . . . -177.8(4) ?
C121 C122 C123 C124 . . . . -1.3(6) ?
C122 C123 C124 C125 . . . . 0.6(7) ?
C123 C124 C125 C126 . . . . 0.7(7) ?
C124 C125 C126 C121 . . . . -1.3(6) ?
C122 C121 C126 C125 . . . . 0.6(6) ?
C12 C121 C126 C125 . . . . 179.0(4) ?
C29A N21 C22 C221 . . . . -164.8(3) ?
O214 N21 C22 C221 . . . . 80.9(4) ?
C29A N21 C22 C23 . . . . 73.3(4) ?
O214 N21 C22 C23 . . . . -41.0(4) ?
N21 C22 C23 C24 . . . . 17.4(4) ?
C221 C22 C23 C24 . . . . -103.2(4) ?
C22 C23 C24 O214 . . . . 12.8(4) ?
C22 C23 C24 C25 . . . . -102.1(4) ?
O214 C24 C25 C25A . . . . -49.2(5) ?
C23 C24 C25 C25A . . . . 64.5(5) ?
C24 C25 C25A C26 . . . . -171.2(4) ?
C24 C25 C25A C29A . . . . 7.1(6) ?
C29A C25A C26 C27 . . . . -3.7(6) ?
C25 C25A C26 C27 . . . . 174.6(4) ?
C25A C26 C27 C28 . . . . 0.3(7) ?
C26 C27 C28 C29 . . . . 2.4(7) ?
C27 C28 C29 C29A . . . . -1.4(6) ?
C28 C29 C29A C25A . . . . -2.2(6) ?
C28 C29 C29A N21 . . . . 178.2(4) ?
C26 C25A C29A C29 . . . . 4.7(6) ?
C25 C25A C29A C29 . . . . -173.7(4) ?
C26 C25A C29A N21 . . . . -175.7(4) ?
C25 C25A C29A N21 . . . . 5.9(6) ?
O214 N21 C29A C29 . . . . -157.0(3) ?
C22 N21 C29A C29 . . . . 93.1(4) ?
O214 N21 C29A C25A . . . . 23.4(5) ?
C22 N21 C29A C25A . . . . -86.5(5) ?
C25 C24 O214 N21 . . . . 81.4(4) ?
C23 C24 O214 N21 . . . . -39.1(4) ?
C29A N21 O214 C24 . . . . -66.1(4) ?
C22 N21 O214 C24 . . . . 50.8(3) ?
N21 C22 C221 C226 . . . . -2.0(6) ?
C23 C22 C221 C226 . . . . 114.3(5) ?
N21 C22 C221 C222 . . . . 177.4(4) ?
C23 C22 C221 C222 . . . . -66.3(5) ?
C226 C221 C222 C223 . . . . -0.3(6) ?
C22 C221 C222 C223 . . . . -179.6(4) ?
C221 C222 C223 C224 . . . . -0.9(7) ?
C222 C223 C224 C225 . . . . 0.7(7) ?
C223 C224 C225 C226 . . . . 0.8(7) ?
C222 C221 C226 C225 . . . . 1.7(6) ?
C22 C221 C226 C225 . . . . -178.9(4) ?
C224 C225 C226 C221 . . . . -2.0(6) ?
